data_2234412
loop_
_publ_author_name
'Kargar, Hadi'
'Sharafi, Zahra'
'Kia, Reza'
'Tahir, Muhammad Nawaz'

_publ_section_title
;
 (<i>E</i>)-3-[(3-Ethoxy-2-hydroxybenzylidene)amino]benzoic acid
;
_journal_coeditor_code SU2387
_journal_issue 4
_journal_name_full 'Acta Crystallographica Section E'
_journal_page_first o1035
_journal_paper_doi 10.1107/S1600536812009968
_journal_volume 68
_journal_year 2012
_chemical_formula_iupac 'C16 H15 N O4'
_chemical_formula_moiety 'C16 H15 N O4'
_chemical_formula_sum 'C16 H15 N O4'
_chemical_formula_weight 285.29
_chemical_name_systematic
;
(<i>E</i>)-3-[(3-Ethoxy-2-hydroxybenzylidene)amino]benzoic acid
;
_space_group_IT_number 2
_symmetry_cell_setting triclinic
_symmetry_space_group_name_Hall '-P 1'
_symmetry_space_group_name_H-M 'P -1'
_atom_sites_solution_hydrogens geom
_atom_sites_solution_primary direct
_atom_sites_solution_secondary difmap
_audit_creation_method SHELXL-97
_cell_angle_alpha 94.956(4)
_cell_angle_beta 93.310(4)
_cell_angle_gamma 102.299(4)
_cell_formula_units_Z 2
_cell_length_a 5.0306(3)
_cell_length_b 7.1847(4)
_cell_length_c 19.6856(13)
_cell_measurement_reflns_used 2760
_cell_measurement_temperature 296(2)
_cell_measurement_theta_max 27.69
_cell_measurement_theta_min 2.57
_cell_volume 690.45(7)
_computing_cell_refinement 'SAINT (Bruker, 2005)'
_computing_data_collection 'APEX2 (Bruker, 2005)'
_computing_data_reduction 'SAINT (Bruker, 2005)'
_computing_molecular_graphics 'SHELXTL (Sheldrick, 2008)'
_computing_publication_material 'SHELXTL (Sheldrick, 2008) and PLATON (Spek, 2009)'
_computing_structure_refinement 'SHELXL97 (Sheldrick, 2008)'
_computing_structure_solution 'SHELXS97 (Sheldrick, 2008)'
_diffrn_ambient_temperature 296(2)
_diffrn_measured_fraction_theta_full 0.982
_diffrn_measured_fraction_theta_max 0.982
_diffrn_measurement_device_type
;
Bruker SMART APEXII CCD area-detector
;
_diffrn_measurement_method '\f and \w scans'
_diffrn_radiation_monochromator graphite
_diffrn_radiation_source 'fine-focus sealed tube'
_diffrn_radiation_type MoK\a
_diffrn_radiation_wavelength 0.71073
_diffrn_reflns_av_R_equivalents 0.0579
_diffrn_reflns_av_sigmaI/netI 0.0928
_diffrn_reflns_limit_h_max 6
_diffrn_reflns_limit_h_min -6
_diffrn_reflns_limit_k_max 9
_diffrn_reflns_limit_k_min -9
_diffrn_reflns_limit_l_max 25
_diffrn_reflns_limit_l_min -25
_diffrn_reflns_number 11954
_diffrn_reflns_theta_full 28.11
_diffrn_reflns_theta_max 28.11
_diffrn_reflns_theta_min 2.08
_diffrn_standards_number 0
_exptl_absorpt_coefficient_mu 0.099
_exptl_absorpt_correction_T_max 0.9921
_exptl_absorpt_correction_T_min 0.9785
_exptl_absorpt_correction_type multi-scan
_exptl_absorpt_process_details '(<i>SADABS</i>; Bruker, 2005)'
_exptl_crystal_colour pale-yellow
_exptl_crystal_density_diffrn 1.372
_exptl_crystal_density_method 'not measured'
_exptl_crystal_description block
_exptl_crystal_F_000 300
_exptl_crystal_size_max 0.22
_exptl_crystal_size_mid 0.12
_exptl_crystal_size_min 0.08
_refine_diff_density_max 0.153
_refine_diff_density_min -0.201
_refine_ls_extinction_method none
_refine_ls_goodness_of_fit_ref 0.952
_refine_ls_hydrogen_treatment constr
_refine_ls_matrix_type full
_refine_ls_number_parameters 191
_refine_ls_number_reflns 3331
_refine_ls_number_restraints 0
_refine_ls_restrained_S_all 0.952
_refine_ls_R_factor_all 0.1685
_refine_ls_R_factor_gt 0.0611
_refine_ls_shift/su_max 0.000
_refine_ls_shift/su_mean 0.000
_refine_ls_structure_factor_coef Fsqd
_refine_ls_weighting_details 'calc w=1/[\s^2^(Fo^2^)+(0.0577P)^2^] where P=(Fo^2^+2Fc^2^)/3'
_refine_ls_weighting_scheme calc
_refine_ls_wR_factor_gt 0.1158
_refine_ls_wR_factor_ref 0.1497
_reflns_number_gt 1429
_reflns_number_total 3331
_reflns_threshold_expression I>2\s(I)
_cod_data_source_file su2387.cif
_cod_data_source_block I
_cod_database_code 2234412
_cod_database_fobs_code 2234412

loop_
_symmetry_equiv_pos_as_xyz
'x, y, z'
'-x, -y, -z'

loop_
_atom_site_type_symbol
_atom_site_label
_atom_site_fract_x
_atom_site_fract_y
_atom_site_fract_z
_atom_site_U_iso_or_equiv
_atom_site_adp_type
_atom_site_calc_flag
_atom_site_refinement_flags
_atom_site_occupancy
_atom_site_symmetry_multiplicity
C C1 -0.7756(4) 0.3599(4) 0.95116(13) 0.0401(6) Uani d . 1 1
C C2 -0.6137(4) 0.2435(3) 0.91234(12) 0.0381(6) Uani d . 1 1
C C3 -0.6380(5) 0.0522(3) 0.92180(13) 0.0491(7) Uani d . 1 1
H H3B -0.7556 -0.0044 0.9526 0.059 Uiso calc R 1 1
C C4 -0.4873(5) -0.0532(4) 0.88541(14) 0.0581(8) Uani d . 1 1
H H4A -0.5024 -0.1818 0.8916 0.070 Uiso calc R 1 1
C C5 -0.3131(5) 0.0305(4) 0.83961(13) 0.0514(7) Uani d . 1 1
H H5A -0.2132 -0.0429 0.8149 0.062 Uiso calc R 1 1
C C6 -0.2848(5) 0.2212(4) 0.82988(12) 0.0394(6) Uani d . 1 1
C C7 -0.4376(5) 0.3274(3) 0.86627(12) 0.0419(6) Uani d . 1 1
H H7A -0.4226 0.4559 0.8599 0.050 Uiso calc R 1 1
C C8 -0.0261(5) 0.4639(4) 0.77162(12) 0.0450(7) Uani d . 1 1
H H8A -0.1074 0.5525 0.7949 0.054 Uiso calc R 1 1
C C9 0.1761(4) 0.5293(3) 0.72375(12) 0.0404(6) Uani d . 1 1
C C10 0.3028(5) 0.3975(3) 0.68892(13) 0.0418(6) Uani d . 1 1
C C11 0.4947(5) 0.4626(4) 0.64210(13) 0.0461(7) Uani d . 1 1
C C12 0.5568(5) 0.6515(4) 0.63127(13) 0.0515(7) Uani d . 1 1
H H12A 0.6851 0.6933 0.6006 0.062 Uiso calc R 1 1
C C13 0.4304(5) 0.7824(4) 0.66551(14) 0.0559(8) Uani d . 1 1
H H13A 0.4725 0.9106 0.6574 0.067 Uiso calc R 1 1
C C14 0.2425(5) 0.7208(4) 0.71145(13) 0.0516(7) Uani d . 1 1
H H14A 0.1590 0.8084 0.7346 0.062 Uiso calc R 1 1
C C15 0.7861(5) 0.3715(4) 0.55931(14) 0.0554(8) Uani d . 1 1
H H15A 0.9426 0.4700 0.5781 0.067 Uiso calc R 1 1
H H15B 0.6947 0.4196 0.5221 0.067 Uiso calc R 1 1
C C16 0.8758(6) 0.1926(4) 0.53405(16) 0.0740(9) Uani d . 1 1
H H16A 1.0043 0.2217 0.5002 0.111 Uiso calc R 1 1
H H16B 0.7201 0.0979 0.5142 0.111 Uiso calc R 1 1
H H16C 0.9603 0.1441 0.5717 0.111 Uiso calc R 1 1
N N1 -0.0939(4) 0.2889(3) 0.78237(10) 0.0452(6) Uani d . 1 1
O O1 -0.9217(3) 0.2754(2) 0.99589(9) 0.0551(5) Uani d . 1 1
H H1A -1.0308 0.3568 1.0191 0.083 Uiso d R 1 1
O O2 -0.7718(3) 0.5279(2) 0.93998(9) 0.0527(5) Uani d . 1 1
O O3 0.2460(3) 0.2104(2) 0.69762(9) 0.0583(5) Uani d . 1 1
H H3A 0.0815 0.1769 0.7229 0.087 Uiso d R 1 1
O O4 0.6037(4) 0.3213(2) 0.61093(9) 0.0613(6) Uani d . 1 1

loop_
_atom_site_aniso_label
_atom_site_aniso_U_11
_atom_site_aniso_U_22
_atom_site_aniso_U_33
_atom_site_aniso_U_12
_atom_site_aniso_U_13
_atom_site_aniso_U_23
C1 0.0324(14) 0.0490(16) 0.0379(16) 0.0025(11) 0.0121(11) 0.0089(12)
C2 0.0340(14) 0.0450(16) 0.0359(16) 0.0074(11) 0.0103(11) 0.0064(12)
C3 0.0483(16) 0.0466(17) 0.0541(19) 0.0064(12) 0.0205(13) 0.0137(14)
C4 0.0690(19) 0.0396(16) 0.071(2) 0.0141(14) 0.0290(16) 0.0115(14)
C5 0.0498(16) 0.0517(18) 0.056(2) 0.0152(13) 0.0189(13) 0.0039(14)
C6 0.0334(13) 0.0479(16) 0.0394(16) 0.0106(11) 0.0117(11) 0.0085(12)
C7 0.0420(14) 0.0428(15) 0.0440(17) 0.0104(11) 0.0149(12) 0.0104(12)
C8 0.0422(15) 0.0557(18) 0.0397(17) 0.0146(12) 0.0152(12) 0.0024(13)
C9 0.0340(14) 0.0496(16) 0.0395(17) 0.0100(11) 0.0123(11) 0.0058(12)
C10 0.0374(14) 0.0463(17) 0.0442(17) 0.0102(12) 0.0107(11) 0.0119(13)
C11 0.0409(15) 0.0562(18) 0.0459(18) 0.0161(12) 0.0183(12) 0.0077(13)
C12 0.0415(16) 0.0612(19) 0.0542(19) 0.0099(13) 0.0232(13) 0.0103(14)
C13 0.0570(18) 0.0477(17) 0.064(2) 0.0069(13) 0.0199(15) 0.0106(15)
C14 0.0528(17) 0.0498(18) 0.054(2) 0.0133(13) 0.0196(14) 0.0005(14)
C15 0.0464(16) 0.080(2) 0.0456(18) 0.0209(14) 0.0204(13) 0.0118(15)
C16 0.068(2) 0.084(2) 0.073(2) 0.0216(17) 0.0306(17) -0.0062(17)
N1 0.0406(12) 0.0528(15) 0.0460(15) 0.0125(10) 0.0169(10) 0.0111(11)
O1 0.0545(11) 0.0557(12) 0.0635(13) 0.0175(8) 0.0359(9) 0.0186(9)
O2 0.0548(11) 0.0448(11) 0.0638(13) 0.0126(8) 0.0298(9) 0.0149(9)
O3 0.0578(12) 0.0537(12) 0.0724(15) 0.0200(9) 0.0338(10) 0.0179(10)
O4 0.0587(12) 0.0651(12) 0.0676(14) 0.0196(9) 0.0376(10) 0.0117(10)

loop_
_atom_type_symbol
_atom_type_description
_atom_type_scat_dispersion_real
_atom_type_scat_dispersion_imag
_atom_type_scat_source
C C 0.0033 0.0016 'International Tables Vol C Tables 4.2.6.8 and 6.1.1.4'
H H 0.0000 0.0000 'International Tables Vol C Tables 4.2.6.8 and 6.1.1.4'
N N 0.0061 0.0033 'International Tables Vol C Tables 4.2.6.8 and 6.1.1.4'
O O 0.0106 0.0060 'International Tables Vol C Tables 4.2.6.8 and 6.1.1.4'

loop_
_geom_angle_atom_site_label_1
_geom_angle_atom_site_label_2
_geom_angle_atom_site_label_3
_geom_angle
O2 C1 O1 122.6(2)
O2 C1 C2 121.30(19)
O1 C1 C2 116.1(2)
C3 C2 C7 120.1(2)
C3 C2 C1 120.2(2)
C7 C2 C1 119.7(2)
C4 C3 C2 119.4(2)
C4 C3 H3B 120.3
C2 C3 H3B 120.3
C3 C4 C5 120.3(2)
C3 C4 H4A 119.9
C5 C4 H4A 119.9
C6 C5 C4 121.1(2)
C6 C5 H5A 119.4
C4 C5 H5A 119.4
C5 C6 C7 118.7(2)
C5 C6 N1 114.9(2)
C7 C6 N1 126.4(2)
C6 C7 C2 120.4(2)
C6 C7 H7A 119.8
C2 C7 H7A 119.8
N1 C8 C9 121.7(2)
N1 C8 H8A 119.2
C9 C8 H8A 119.2
C14 C9 C10 119.5(2)
C14 C9 C8 120.8(2)
C10 C9 C8 119.8(2)
O3 C10 C9 122.6(2)
O3 C10 C11 118.3(2)
C9 C10 C11 119.0(2)
C12 C11 O4 125.9(2)
C12 C11 C10 120.2(2)
O4 C11 C10 113.9(2)
C11 C12 C13 120.8(2)
C11 C12 H12A 119.6
C13 C12 H12A 119.6
C14 C13 C12 119.6(2)
C14 C13 H13A 120.2
C12 C13 H13A 120.2
C13 C14 C9 120.9(2)
C13 C14 H14A 119.6
C9 C14 H14A 119.6
O4 C15 C16 107.0(2)
O4 C15 H15A 110.3
C16 C15 H15A 110.3
O4 C15 H15B 110.3
C16 C15 H15B 110.3
H15A C15 H15B 108.6
C15 C16 H16A 109.5
C15 C16 H16B 109.5
H16A C16 H16B 109.5
C15 C16 H16C 109.5
H16A C16 H16C 109.5
H16B C16 H16C 109.5
C8 N1 C6 123.1(2)
C1 O1 H1A 113.1
C10 O3 H3A 110.9
C11 O4 C15 117.80(19)

loop_
_geom_bond_atom_site_label_1
_geom_bond_atom_site_label_2
_geom_bond_distance
C1 O2 1.242(3)
C1 O1 1.289(3)
C1 C2 1.482(3)
C2 C3 1.384(3)
C2 C7 1.389(3)
C3 C4 1.369(3)
C3 H3B 0.9300
C4 C5 1.379(3)
C4 H4A 0.9300
C5 C6 1.378(3)
C5 H5A 0.9300
C6 C7 1.380(3)
C6 N1 1.420(3)
C7 H7A 0.9300
C8 N1 1.270(3)
C8 C9 1.458(3)
C8 H8A 0.9300
C9 C14 1.391(3)
C9 C10 1.403(3)
C10 O3 1.342(2)
C10 C11 1.409(3)
C11 C12 1.365(3)
C11 O4 1.370(3)
C12 C13 1.392(3)
C12 H12A 0.9300
C13 C14 1.377(3)
C13 H13A 0.9300
C14 H14A 0.9300
C15 O4 1.426(3)
C15 C16 1.505(3)
C15 H15A 0.9700
C15 H15B 0.9700
C16 H16A 0.9600
C16 H16B 0.9600
C16 H16C 0.9600
O1 H1A 0.9862
O3 H3A 0.9867

loop_
_geom_hbond_atom_site_label_D
_geom_hbond_atom_site_label_H
_geom_hbond_atom_site_label_A
_geom_hbond_site_symmetry_A
_geom_hbond_distance_DH
_geom_hbond_distance_HA
_geom_hbond_distance_DA
_geom_hbond_angle_DHA
_geom_hbond_publ_flag
O3 H3A N1 . 0.99 1.75 2.570(3) 138 y
O1 H1A O2 2_367 0.99 1.63 2.610(2) 174 y
C3 H3B O1 2_357 0.93 2.58 3.453(3) 157 y
C4 H4A O2 1_545 0.93 2.53 3.341(3) 146 y
C15 H15A Cg2 1_655 0.97 2.75 3.610(3) 148 y

loop_
_geom_torsion_atom_site_label_1
_geom_torsion_atom_site_label_2
_geom_torsion_atom_site_label_3
_geom_torsion_atom_site_label_4
_geom_torsion
O2 C1 C2 C3 -174.8(2)
O1 C1 C2 C3 4.2(3)
O2 C1 C2 C7 5.1(4)
O1 C1 C2 C7 -175.9(2)
C7 C2 C3 C4 0.0(4)
C1 C2 C3 C4 179.9(2)
C2 C3 C4 C5 -0.1(4)
C3 C4 C5 C6 0.6(4)
C4 C5 C6 C7 -0.9(4)
C4 C5 C6 N1 178.6(2)
C5 C6 C7 C2 0.8(4)
N1 C6 C7 C2 -178.7(2)
C3 C2 C7 C6 -0.3(4)
C1 C2 C7 C6 179.8(2)
N1 C8 C9 C14 178.4(2)
N1 C8 C9 C10 -0.7(4)
C14 C9 C10 O3 -179.1(2)
C8 C9 C10 O3 0.0(4)
C14 C9 C10 C11 -0.1(4)
C8 C9 C10 C11 179.1(2)
O3 C10 C11 C12 179.4(2)
C9 C10 C11 C12 0.3(4)
O3 C10 C11 O4 -0.6(3)
C9 C10 C11 O4 -179.7(2)
O4 C11 C12 C13 179.3(3)
C10 C11 C12 C13 -0.7(4)
C11 C12 C13 C14 0.7(4)
C12 C13 C14 C9 -0.4(4)
C10 C9 C14 C13 0.1(4)
C8 C9 C14 C13 -179.0(2)
C9 C8 N1 C6 178.4(2)
C5 C6 N1 C8 -173.9(2)
C7 C6 N1 C8 5.6(4)
C12 C11 O4 C15 -4.1(4)
C10 C11 O4 C15 175.9(2)
C16 C15 O4 C11 179.8(2)

loop_
_cod_related_entry_id
_cod_related_entry_database
_cod_related_entry_code
1 ChemSpider 30657644
